data_7059801
loop_
_publ_author_name
'Yu, Wei-Bin'
'Qiu, Feng-Yi'
'Xin, Zhi-Feng'
'Sun, Po'

_publ_section_title
;
 Hydrophobicity controls guest uptake in Rh8 metallacages
;
_journal_issue 33
_journal_name_full 'New Journal of Chemistry'
_journal_page_first 14075
_journal_page_last 14081
_journal_paper_doi 10.1039/D0NJ02529A
_journal_volume 44
_journal_year 2020
_chemical_formula_moiety 'C204 H182 Cl8 F24 N8 O40 Rh8 S8'
_chemical_formula_sum 'C204 H182 Cl8 F24 N8 O40 Rh8 S8'
_chemical_formula_weight 5204.93
_space_group_crystal_system triclinic
_space_group_IT_number 2
_space_group_name_Hall '-P 1'
_space_group_name_H-M_alt 'P -1'
_atom_sites_solution_hydrogens geom
_audit_creation_method SHELXL-2016/6
_audit_update_record
;
2019-10-30 deposited with the CCDC.	2020-07-08 downloaded from the CCDC.
;
_cell_angle_alpha 96.150(5)
_cell_angle_beta 102.186(5)
_cell_angle_gamma 99.661(5)
_cell_formula_units_Z 1
_cell_length_a 16.8448(18)
_cell_length_b 18.457(2)
_cell_length_c 25.850(3)
_cell_measurement_reflns_used 9948
_cell_measurement_temperature 193(2)
_cell_measurement_theta_max 57.14
_cell_measurement_theta_min 3.12
_cell_volume 7659.2(15)
_computing_cell_refinement 'Bruker SAINT'
_computing_data_collection 'Bruker APEX2'
_computing_data_reduction 'Bruker SAINT'
_computing_molecular_graphics 'Bruker SHELXTL'
_computing_publication_material 'Bruker SHELXTL'
_computing_structure_refinement 'SHELXL-2016/6 (Sheldrick, 2016)'
_computing_structure_solution 'SHELXT 2014/5 (Sheldrick, 2014)'
_diffrn_ambient_temperature 193(2)
_diffrn_measured_fraction_theta_full 0.945
_diffrn_measured_fraction_theta_max 0.927
_diffrn_measurement_device_type 'Bruker APEX-II CCD'
_diffrn_measurement_method '\f and \w scans'
_diffrn_radiation_type GaK\a
_diffrn_radiation_wavelength 1.34138
_diffrn_reflns_av_R_equivalents 0.0802
_diffrn_reflns_av_unetI/netI 0.0879
_diffrn_reflns_Laue_measured_fraction_full 0.945
_diffrn_reflns_Laue_measured_fraction_max 0.927
_diffrn_reflns_limit_h_max 20
_diffrn_reflns_limit_h_min -20
_diffrn_reflns_limit_k_max 23
_diffrn_reflns_limit_k_min -23
_diffrn_reflns_limit_l_max 32
_diffrn_reflns_limit_l_min -32
_diffrn_reflns_number 74737
_diffrn_reflns_point_group_measured_fraction_full 0.945
_diffrn_reflns_point_group_measured_fraction_max 0.927
_diffrn_reflns_theta_full 53.594
_diffrn_reflns_theta_max 57.397
_diffrn_reflns_theta_min 2.811
_exptl_absorpt_coefficient_mu 3.437
_exptl_absorpt_correction_T_max 0.645
_exptl_absorpt_correction_T_min 0.577
_exptl_absorpt_correction_type multi-scan
_exptl_absorpt_process_details 'SADABS; Bruker, 2000'
_exptl_crystal_colour yellow
_exptl_crystal_density_diffrn 1.128
_exptl_crystal_description block
_exptl_crystal_F_000 2622
_exptl_crystal_size_max 0.180
_exptl_crystal_size_mid 0.160
_exptl_crystal_size_min 0.140
_refine_diff_density_max 2.180
_refine_diff_density_min -1.389
_refine_diff_density_rms 0.146
_refine_ls_extinction_method none
_refine_ls_goodness_of_fit_ref 1.027
_refine_ls_hydrogen_treatment constr
_refine_ls_matrix_type full
_refine_ls_number_parameters 1370
_refine_ls_number_reflns 29485
_refine_ls_number_restraints 4095
_refine_ls_restrained_S_all 1.010
_refine_ls_R_factor_all 0.1765
_refine_ls_R_factor_gt 0.1288
_refine_ls_shift/su_max 0.001
_refine_ls_shift/su_mean 0.000
_refine_ls_structure_factor_coef Fsqd
_refine_ls_weighting_details 'w=1/[\s^2^(Fo^2^)+(0.0100P)^2^+110.0000P] where P=(Fo^2^+2Fc^2^)/3'
_refine_ls_weighting_scheme calc
_refine_ls_wR_factor_gt 0.2590
_refine_ls_wR_factor_ref 0.2886
_reflns_Friedel_coverage 0.000
_reflns_number_gt 18737
_reflns_number_total 29485
_reflns_threshold_expression 'I > 2\s(I)'
_cod_data_source_file d0nj02529a2.cif
_cod_data_source_block cage
_cod_depositor_comments
;Adding full bibliography for 7059801.cif.

 Adding full bibliography for 7059801.cif.
;
_cod_original_cell_volume 7659.5(15)
_cod_database_code 7059801
_shelx_shelxl_version_number 2016/6
_shelx_space_group_comment
;
The symmetry employed for this shelxl refinement is uniquely defined
by the following loop, which should always be used as a source of
symmetry information in preference to the above space-group names.
They are only intended as comments.
;
_shelx_estimated_absorpt_t_min 0.577
_shelx_estimated_absorpt_t_max 0.645

loop_
_space_group_symop_operation_xyz
'x, y, z'
'-x, -y, -z'

loop_
_atom_site_label
_atom_site_type_symbol
_atom_site_fract_x
_atom_site_fract_y
_atom_site_fract_z
_atom_site_U_iso_or_equiv
_atom_site_adp_type
_atom_site_occupancy
_atom_site_site_symmetry_order
_atom_site_calc_flag
_atom_site_refinement_flags_posn
_atom_site_refinement_flags_adp
_atom_site_refinement_flags_occupancy
_atom_site_disorder_assembly
_atom_site_disorder_group
Rh1 Rh 0.16705(4) -0.13274(4) 0.43110(4) 0.0540(2) Uani 1 1 d . U . . .
Rh2 Rh -0.13718(8) 0.30229(7) 0.17846(4) 0.0961(4) Uani 1 1 d . U . . .
Rh3 Rh 0.43607(5) 1.07575(4) 0.69564(3) 0.04823(19) Uani 1 1 d . U . . .
Rh4 Rh 0.74645(8) 0.63198(7) 0.95490(4) 0.0913(4) Uani 1 1 d . U . . .
Cl1 Cl 0.0824(4) 0.1718(2) 0.1231(2) 0.1268(17) Uani 1 1 d . U . . .
Cl2 Cl 0.0301(3) 0.4990(2) 0.09650(18) 0.1038(12) Uani 1 1 d . U . . .
Cl3 Cl 0.52151(14) 1.11679(15) 0.52114(10) 0.0524(5) Uani 1 1 d . U . . .
Cl4 Cl 0.7467(2) 1.0772(3) 0.74080(13) 0.0982(12) Uani 1 1 d . U . . .
S1S S 0.5286(7) 0.1971(8) 0.1679(5) 0.262(4) Uani 1 1 d . U . . .
S2S S 0.9704(3) 0.0973(3) 0.3437(2) 0.1254(15) Uani 1 1 d . U . . .
S3S S 1.1031(10) 0.4045(12) 0.6202(8) 0.384(7) Uani 1 1 d D U . . .
S4S S 0.6701(7) 0.3068(6) 0.6854(5) 0.239(3) Uani 1 1 d D U . . .
F1S F 0.4127(14) 0.0912(14) 0.1154(9) 0.297(5) Uani 1 1 d D U . . .
F2S F 0.3828(14) 0.1903(14) 0.1504(8) 0.289(5) Uani 1 1 d D U . . .
F3S F 0.4084(13) 0.1065(13) 0.2034(9) 0.290(5) Uani 1 1 d D U . . .
F4S F 1.0087(9) 0.0993(8) 0.2528(6) 0.178(3) Uani 1 1 d . U . . .
F5S F 0.9267(9) -0.0027(8) 0.2665(6) 0.183(4) Uani 1 1 d . U . . .
F6S F 1.0685(9) 0.0327(8) 0.2985(6) 0.168(3) Uani 1 1 d . U . . .
F7S F 1.2260(16) 0.3459(17) 0.6628(13) 0.400(7) Uani 1 1 d D U . . .
F8S F 1.1315(16) 0.3510(18) 0.7150(11) 0.397(7) Uani 1 1 d D U . . .
F9S F 1.2218(16) 0.4544(16) 0.7005(12) 0.406(7) Uani 1 1 d D U . . .
F10S F 0.7317(11) 0.4074(10) 0.6376(8) 0.254(4) Uani 1 1 d D U . . .
F11S F 0.6274(12) 0.2956(9) 0.5891(7) 0.246(4) Uani 1 1 d D U . . .
F12S F 0.5946(9) 0.3941(8) 0.6313(6) 0.197(3) Uani 1 1 d D U . . .
O1 O -0.0464(6) 0.2486(5) 0.1539(4) 0.0918(16) Uani 1 1 d . U . . .
O2 O -0.0695(6) 0.3835(5) 0.1418(4) 0.0918(16) Uani 1 1 d . U . . .
O1S O 0.5794(16) 0.1408(16) 0.1807(10) 0.272(5) Uani 1 1 d . U . . .
O3 O 0.1791(6) 0.2860(5) 0.0758(4) 0.0902(19) Uani 1 1 d . U . . .
O2S O 0.5342(15) 0.2347(15) 0.1245(10) 0.270(5) Uani 1 1 d . U . . .
O4 O 0.1579(6) 0.4209(5) 0.0634(3) 0.0832(19) Uani 1 1 d . U . . .
O3S O 0.5540(16) 0.2446(16) 0.2155(10) 0.272(5) Uani 1 1 d . U . . .
O5 O 0.7046(3) 1.1347(3) 0.5511(3) 0.0433(12) Uani 1 1 d . U . . .
O4S O 1.0434(10) 0.1596(9) 0.3653(7) 0.167(4) Uani 1 1 d . U . . .
O6 O 0.7969(4) 1.1092(4) 0.6402(3) 0.0526(14) Uani 1 1 d . U . . .
O5S O 0.9023(9) 0.1259(9) 0.3244(7) 0.163(4) Uani 1 1 d . U . . .
O7 O 0.4719(4) 1.0993(3) 0.6243(3) 0.0464(11) Uani 1 1 d . U . . .
O6S O 0.9700(9) 0.0427(8) 0.3763(6) 0.146(3) Uani 1 1 d . U . . .
O8 O 0.5659(4) 1.0779(4) 0.7151(3) 0.0543(12) Uani 1 1 d . U . . .
O7S O 1.146(2) 0.460(2) 0.5948(15) 0.389(7) Uani 1 1 d D U . . .
O8S O 1.089(2) 0.314(2) 0.5937(15) 0.393(7) Uani 1 1 d D U . . .
O9S O 1.0199(19) 0.409(2) 0.6277(16) 0.393(7) Uani 1 1 d D U . . .
O10S O 0.7368(15) 0.2666(12) 0.6726(10) 0.244(4) Uani 1 1 d D U . . .
O11S O 0.5765(15) 0.2666(12) 0.6640(10) 0.249(5) Uani 1 1 d D U . . .
O12S O 0.7053(14) 0.3918(12) 0.7210(9) 0.241(4) Uani 1 1 d D U . . .
N1 N 0.2043(5) -0.0171(4) 0.4587(3) 0.0489(18) Uani 1 1 d . U . . .
N2 N -0.0419(7) 0.3456(6) 0.2488(5) 0.087(3) Uani 1 1 d . U . . .
N3 N 0.4231(5) 0.9626(4) 0.6625(3) 0.0522(18) Uani 1 1 d . U . . .
N4 N 0.6839(9) 0.5939(7) 0.8759(5) 0.100(4) Uani 1 1 d . U . . .
C1 C -0.0117(10) 0.3632(8) 0.1251(6) 0.0858(19) Uani 1 1 d . U . . .
C2 C 0.0428(9) 0.4087(8) 0.1031(5) 0.0849(18) Uani 1 1 d . U . . .
C1S C 0.4354(18) 0.1403(16) 0.1636(10) 0.274(5) Uani 1 1 d D U . . .
C3 C 0.1060(10) 0.3827(8) 0.0841(5) 0.0844(19) Uani 1 1 d . U . . .
C2S C 0.9904(17) 0.0518(15) 0.2938(11) 0.155(3) Uani 1 1 d . U . . .
C4 C 0.1188(10) 0.3063(8) 0.0924(6) 0.0864(19) Uani 1 1 d . U . . .
C3S C 1.1711(16) 0.3857(16) 0.6802(11) 0.392(7) Uani 1 1 d D U . . .
C5 C 0.0663(10) 0.2601(8) 0.1164(5) 0.0861(18) Uani 1 1 d . U . . .
C4S C 0.6576(11) 0.3581(10) 0.6254(9) 0.236(4) Uani 1 1 d D U . . .
C6 C 0.0030(10) 0.2847(8) 0.1328(5) 0.0852(18) Uani 1 1 d . U . . .
C7 C 0.5476(5) 1.0996(5) 0.6261(4) 0.0403(13) Uani 1 1 d . U . . .
C8 C 0.5829(5) 1.1106(5) 0.5814(4) 0.0423(14) Uani 1 1 d . U . . .
C9 C 0.6689(5) 1.1185(5) 0.5875(4) 0.0405(14) Uani 1 1 d . U . . .
C10 C 0.7222(5) 1.1068(5) 0.6397(4) 0.0449(14) Uani 1 1 d . U . . .
C11 C 0.6859(6) 1.0918(5) 0.6816(4) 0.0472(14) Uani 1 1 d . U . . .
C12 C 0.6022(6) 1.0887(5) 0.6773(4) 0.0450(14) Uani 1 1 d . U . . .
C13 C -0.0289(9) 0.4166(8) 0.2699(6) 0.083(2) Uani 1 1 d . U . . .
H13 H -0.064594 0.447131 0.254312 0.100 Uiso 1 1 calc R U . . .
C14 C 0.0360(8) 0.4480(7) 0.3146(5) 0.076(2) Uani 1 1 d . U . . .
H14 H 0.045786 0.499495 0.327884 0.091 Uiso 1 1 calc R U . . .
C15 C 0.0851(8) 0.4030(6) 0.3388(5) 0.0701(18) Uani 1 1 d . U . . .
C16 C 0.0695(8) 0.3304(7) 0.3173(5) 0.077(2) Uani 1 1 d . U . . .
H16 H 0.102755 0.297794 0.332584 0.092 Uiso 1 1 calc R U . . .
C17 C 0.0044(9) 0.3037(7) 0.2727(5) 0.081(2) Uani 1 1 d . U . . .
H17 H -0.006760 0.252244 0.258967 0.098 Uiso 1 1 calc R U . . .
C18 C 0.1540(8) 0.4337(6) 0.3882(5) 0.0691(17) Uani 1 1 d . U . . .
C19 C 0.1444(7) 0.4874(6) 0.4270(5) 0.0644(17) Uani 1 1 d . U . . .
H19 H 0.096816 0.509409 0.420904 0.077 Uiso 1 1 calc R U . . .
C20 C 0.2010(7) 0.5081(6) 0.4725(5) 0.0644(17) Uani 1 1 d . U . . .
H20 H 0.191572 0.543195 0.499102 0.077 Uiso 1 1 calc R U . . .
C21 C 0.2757(7) 0.4800(6) 0.4833(5) 0.0621(15) Uani 1 1 d . U . . .
C22 C 0.2861(7) 0.4312(6) 0.4422(5) 0.0634(16) Uani 1 1 d . U . . .
H22 H 0.336388 0.413080 0.446699 0.076 Uiso 1 1 calc R U . . .
C23 C 0.2292(8) 0.4080(6) 0.3964(5) 0.0680(18) Uani 1 1 d . U . . .
H23 H 0.239367 0.374178 0.369273 0.082 Uiso 1 1 calc R U . . .
C24 C 0.3358(7) 0.5015(5) 0.5365(5) 0.0611(14) Uani 1 1 d . U . . .
C25 C 0.3665(7) 0.4505(5) 0.5632(5) 0.0636(14) Uani 1 1 d D U . . .
C26 C 0.3386(7) 0.3693(5) 0.5462(5) 0.0620(15) Uani 1 1 d D U . . .
C27 C 0.2566(7) 0.3368(5) 0.5364(5) 0.0614(15) Uani 1 1 d . U . . .
H27 H 0.217245 0.366628 0.541409 0.074 Uiso 1 1 calc R U . . .
C28 C 0.2859(6) 0.2162(5) 0.5144(5) 0.0560(16) Uani 1 1 d . U . . .
C29 C 0.2300(7) 0.2615(5) 0.5195(5) 0.0583(16) Uani 1 1 d . U . . .
H29 H 0.172504 0.240672 0.511218 0.070 Uiso 1 1 calc R U . . .
C30 C 0.3692(7) 0.2472(5) 0.5266(5) 0.0597(17) Uani 1 1 d . U . . .
H30 H 0.408560 0.216345 0.524610 0.072 Uiso 1 1 calc R U . . .
C31 C 0.3959(7) 0.3236(5) 0.5419(5) 0.0646(16) Uani 1 1 d . U . . .
H31 H 0.453303 0.344683 0.549461 0.078 Uiso 1 1 calc R U . . .
C32 C 0.2578(6) 0.1347(5) 0.4957(4) 0.0532(16) Uani 1 1 d . U . . .
C33 C 0.1855(6) 0.1069(5) 0.4554(4) 0.0538(17) Uani 1 1 d . U . . .
H33 H 0.154001 0.140072 0.439127 0.065 Uiso 1 1 calc R U . . .
C34 C 0.1607(6) 0.0319(5) 0.4398(5) 0.0585(18) Uani 1 1 d . U . . .
H34 H 0.109782 0.013940 0.414063 0.070 Uiso 1 1 calc R U . . .
C35 C 0.2743(6) 0.0091(5) 0.4956(5) 0.0551(19) Uani 1 1 d . U . . .
H35 H 0.306456 -0.025051 0.509554 0.066 Uiso 1 1 calc R U . . .
C36 C 0.3022(6) 0.0838(5) 0.5144(5) 0.0538(17) Uani 1 1 d . U . . .
H36 H 0.352754 0.099889 0.540714 0.065 Uiso 1 1 calc R U . . .
C37 C 0.4304(8) 0.4713(6) 0.6139(5) 0.0676(16) Uani 1 1 d . U . . .
C38 C 0.4984(8) 0.5309(6) 0.6237(5) 0.0713(17) Uani 1 1 d . U . . .
H38 H 0.508121 0.556851 0.595110 0.086 Uiso 1 1 calc R U . . .
C39 C 0.5506(9) 0.5522(7) 0.6728(5) 0.0803(19) Uani 1 1 d . U . . .
H39 H 0.597023 0.591547 0.677729 0.096 Uiso 1 1 calc R U . . .
C40 C 0.5364(9) 0.5164(7) 0.7169(6) 0.0829(19) Uani 1 1 d . U . . .
C41 C 0.4681(9) 0.4564(7) 0.7062(6) 0.0805(19) Uani 1 1 d . U . . .
H41 H 0.457932 0.430224 0.734642 0.097 Uiso 1 1 calc R U . . .
C42 C 0.4177(8) 0.4352(6) 0.6582(5) 0.0720(17) Uani 1 1 d . U . . .
H42 H 0.372094 0.395085 0.653286 0.086 Uiso 1 1 calc R U . . .
C43 C 0.5888(9) 0.5426(7) 0.7708(6) 0.084(2) Uani 1 1 d . U . . .
C44 C 0.6100(10) 0.6175(7) 0.7906(6) 0.090(2) Uani 1 1 d . U . . .
H44 H 0.592732 0.652572 0.768489 0.109 Uiso 1 1 calc R U . . .
C45 C 0.6571(10) 0.6424(8) 0.8435(6) 0.095(2) Uani 1 1 d . U . . .
H45 H 0.670275 0.694073 0.856706 0.115 Uiso 1 1 calc R U . . .
C46 C 0.6631(10) 0.5211(8) 0.8558(6) 0.091(2) Uani 1 1 d . U . . .
H46 H 0.682489 0.486535 0.877652 0.110 Uiso 1 1 calc R U . . .
C47 C 0.6169(10) 0.4955(8) 0.8071(6) 0.091(2) Uani 1 1 d . U . . .
H47 H 0.602132 0.443299 0.796204 0.109 Uiso 1 1 calc R U . . .
C48 C 0.3509(7) 0.5804(5) 0.5568(5) 0.0603(15) Uani 1 1 d . U . . .
C49 C 0.3771(7) 0.6349(5) 0.5274(5) 0.0612(16) Uani 1 1 d . U . . .
H49 H 0.383980 0.621122 0.492348 0.073 Uiso 1 1 calc R U . . .
C50 C 0.3930(7) 0.7091(5) 0.5494(5) 0.0587(16) Uani 1 1 d . U . . .
H50 H 0.411981 0.745391 0.529015 0.070 Uiso 1 1 calc R U . . .
C51 C 0.3826(7) 0.7328(5) 0.5996(4) 0.0563(16) Uani 1 1 d . U . . .
C52 C 0.3556(7) 0.6792(5) 0.6291(5) 0.0591(16) Uani 1 1 d . U . . .
H52 H 0.347934 0.693872 0.663764 0.071 Uiso 1 1 calc R U . . .
C53 C 0.3401(7) 0.6053(5) 0.6086(5) 0.0607(16) Uani 1 1 d . U . . .
H53 H 0.321521 0.569599 0.629504 0.073 Uiso 1 1 calc R U . . .
C54 C 0.3979(7) 0.8126(5) 0.6223(4) 0.0548(16) Uani 1 1 d . U . . .
C55 C 0.3825(7) 0.8665(5) 0.5899(4) 0.0562(17) Uani 1 1 d . U . . .
H55 H 0.362531 0.851973 0.552346 0.067 Uiso 1 1 calc R U . . .
C56 C 0.3954(6) 0.9386(5) 0.6104(4) 0.0535(17) Uani 1 1 d . U . . .
H56 H 0.384233 0.973674 0.586889 0.064 Uiso 1 1 calc R U . . .
C57 C 0.4272(7) 0.8376(5) 0.6758(4) 0.0560(17) Uani 1 1 d . U . . .
H57 H 0.438224 0.802848 0.699680 0.067 Uiso 1 1 calc R U . . .
C58 C 0.4412(7) 0.9122(5) 0.6959(4) 0.0572(17) Uani 1 1 d . U . . .
H58 H 0.463536 0.928472 0.733040 0.069 Uiso 1 1 calc R U . . .
C59 C -0.2590(10) 0.3089(10) 0.1410(7) 0.105(2) Uani 1 1 d . U . . .
C60 C -0.2469(10) 0.3232(10) 0.1998(7) 0.103(2) Uani 1 1 d . U . . .
C61 C -0.2317(10) 0.2535(9) 0.2159(6) 0.100(2) Uani 1 1 d . U . . .
C62 C -0.2299(10) 0.2036(9) 0.1677(7) 0.102(2) Uani 1 1 d . U . . .
C63 C -0.2465(10) 0.2424(10) 0.1234(7) 0.104(2) Uani 1 1 d . U . . .
C64 C -0.2789(11) 0.3682(10) 0.1081(7) 0.122(3) Uani 1 1 d . U . . .
H64A H -0.240199 0.375613 0.084747 0.182 Uiso 1 1 calc R U . . .
H64B H -0.273822 0.414745 0.131788 0.182 Uiso 1 1 calc R U . . .
H64C H -0.335621 0.353239 0.086175 0.182 Uiso 1 1 calc R U . . .
C65 C -0.2595(11) 0.3793(10) 0.2352(8) 0.117(3) Uani 1 1 d . U . . .
H65A H -0.258395 0.372521 0.271221 0.140 Uiso 1 1 calc R U . . .
H65B H -0.269401 0.424771 0.223457 0.140 Uiso 1 1 calc R U . . .
C66 C -0.2216(9) 0.2322(8) 0.2695(6) 0.092(3) Uani 1 1 d . U . . .
H66A H -0.275927 0.211529 0.275324 0.139 Uiso 1 1 calc R U . . .
H66B H -0.195412 0.276062 0.296289 0.139 Uiso 1 1 calc R U . . .
H66C H -0.186543 0.194790 0.272739 0.139 Uiso 1 1 calc R U . . .
C67 C -0.2045(11) 0.1295(9) 0.1699(7) 0.113(3) Uani 1 1 d . U . . .
H67A H -0.251751 0.089863 0.151993 0.169 Uiso 1 1 calc R U . . .
H67B H -0.186143 0.122763 0.207389 0.169 Uiso 1 1 calc R U . . .
H67C H -0.159023 0.127619 0.151946 0.169 Uiso 1 1 calc R U . . .
C68 C -0.2537(12) 0.2060(11) 0.0632(7) 0.132(4) Uani 1 1 d . U . . .
H68A H -0.217683 0.238994 0.046679 0.198 Uiso 1 1 calc R U . . .
H68B H -0.311144 0.198949 0.042754 0.198 Uiso 1 1 calc R U . . .
H68C H -0.236509 0.157837 0.063184 0.198 Uiso 1 1 calc R U . . .
C69 C 0.0554(7) -0.1482(6) 0.4571(7) 0.082(2) Uani 1 1 d . U . . .
C70 C 0.0382(8) -0.1779(7) 0.4024(7) 0.087(2) Uani 1 1 d . U . . .
C71 C 0.0842(8) -0.2364(7) 0.4003(8) 0.090(2) Uani 1 1 d . U . . .
C72 C 0.1274(8) -0.2415(6) 0.4501(8) 0.088(2) Uani 1 1 d . U . . .
C73 C 0.1123(8) -0.1818(7) 0.4887(7) 0.087(2) Uani 1 1 d . U . . .
C74 C 0.0164(8) -0.0877(7) 0.4785(7) 0.091(3) Uani 1 1 d . U . . .
H74A H 0.002440 -0.056488 0.450902 0.137 Uiso 1 1 calc R U . . .
H74B H 0.055466 -0.057248 0.509948 0.137 Uiso 1 1 calc R U . . .
H74C H -0.034007 -0.109863 0.488737 0.137 Uiso 1 1 calc R U . . .
C75 C -0.0189(8) -0.1595(8) 0.3517(8) 0.109(3) Uani 1 1 d . U . . .
H75A H 0.001801 -0.173663 0.320097 0.163 Uiso 1 1 calc R U . . .
H75B H -0.018835 -0.106124 0.355800 0.163 Uiso 1 1 calc R U . . .
H75C H -0.075422 -0.187259 0.347243 0.163 Uiso 1 1 calc R U . . .
C76 C 0.0877(10) -0.2875(8) 0.3529(8) 0.118(4) Uani 1 1 d . U . . .
H76A H 0.037990 -0.326807 0.343096 0.178 Uiso 1 1 calc R U . . .
H76B H 0.136965 -0.309694 0.361313 0.178 Uiso 1 1 calc R U . . .
H76C H 0.090617 -0.259648 0.322880 0.178 Uiso 1 1 calc R U . . .
C77 C 0.1872(9) -0.2910(7) 0.4683(8) 0.102(3) Uani 1 1 d . U . . .
H77A H 0.157094 -0.336507 0.476989 0.153 Uiso 1 1 calc R U . . .
H77B H 0.229010 -0.264842 0.500068 0.153 Uiso 1 1 calc R U . . .
H77C H 0.214532 -0.303774 0.439569 0.153 Uiso 1 1 calc R U . . .
C78 C 0.1463(9) -0.1672(8) 0.5461(7) 0.103(3) Uani 1 1 d . U . . .
H78A H 0.198754 -0.184661 0.554517 0.154 Uiso 1 1 calc R U . . .
H78B H 0.107059 -0.193544 0.564159 0.154 Uiso 1 1 calc R U . . .
H78C H 0.156020 -0.113737 0.558486 0.154 Uiso 1 1 calc R U . . .
C79 C 0.6359(12) 0.6262(11) 0.9850(7) 0.113(2) Uani 1 1 d . U . . .
C80 C 0.6862(13) 0.6972(11) 1.0013(7) 0.116(3) Uani 1 1 d . U . . .
C81 C 0.7646(12) 0.6884(11) 1.0347(7) 0.115(3) Uani 1 1 d . U . . .
C82 C 0.7587(12) 0.6114(11) 1.0354(7) 0.113(3) Uani 1 1 d . U . . .
C83 C 0.6780(12) 0.5701(11) 1.0011(7) 0.111(2) Uani 1 1 d . U . . .
C84 C 0.5443(11) 0.6075(11) 0.9508(7) 0.126(4) Uani 1 1 d . U . . .
H84A H 0.523344 0.653611 0.947354 0.189 Uiso 1 1 calc R U . . .
H84B H 0.509727 0.575156 0.968543 0.189 Uiso 1 1 calc R U . . .
H84C H 0.542602 0.582095 0.915199 0.189 Uiso 1 1 calc R U . . .
C85 C 0.6648(12) 0.7703(10) 0.9913(7) 0.122(3) Uani 1 1 d . U . . .
H85A H 0.708440 0.799115 0.977873 0.184 Uiso 1 1 calc R U . . .
H85B H 0.659923 0.797569 1.024837 0.184 Uiso 1 1 calc R U . . .
H85C H 0.612028 0.762377 0.964799 0.184 Uiso 1 1 calc R U . . .
C86 C 0.8359(12) 0.7492(11) 1.0611(7) 0.130(4) Uani 1 1 d . U . . .
H86A H 0.887595 0.730816 1.063128 0.195 Uiso 1 1 calc R U . . .
H86B H 0.830996 0.766288 1.097339 0.195 Uiso 1 1 calc R U . . .
H86C H 0.836090 0.790580 1.040345 0.195 Uiso 1 1 calc R U . . .
C87 C 0.8257(12) 0.5712(11) 1.0615(7) 0.127(4) Uani 1 1 d . U . . .
H87A H 0.814382 0.519847 1.043377 0.190 Uiso 1 1 calc R U . . .
H87B H 0.825502 0.571255 1.099354 0.190 Uiso 1 1 calc R U . . .
H87C H 0.879946 0.596775 1.058317 0.190 Uiso 1 1 calc R U . . .
C88 C 0.6502(12) 0.4897(10) 0.9975(7) 0.121(4) Uani 1 1 d . U . . .
H88A H 0.600702 0.472734 0.968287 0.182 Uiso 1 1 calc R U . . .
H88B H 0.637072 0.478501 1.031318 0.182 Uiso 1 1 calc R U . . .
H88C H 0.694298 0.464251 0.990590 0.182 Uiso 1 1 calc R U . . .
C89 C 0.3775(8) 1.1687(7) 0.7067(5) 0.0681(17) Uani 1 1 d . U . . .
C90 C 0.4347(8) 1.1669(7) 0.7542(5) 0.0714(18) Uani 1 1 d . U . . .
C91 C 0.4121(8) 1.0985(7) 0.7704(5) 0.0717(18) Uani 1 1 d . U . . .
C92 C 0.3391(8) 1.0614(7) 0.7365(5) 0.0684(18) Uani 1 1 d . U . . .
C93 C 0.3164(7) 1.1001(7) 0.6950(5) 0.0671(17) Uani 1 1 d . U . . .
C94 C 0.3751(9) 1.2286(7) 0.6718(6) 0.088(3) Uani 1 1 d . U . . .
H94A H 0.426943 1.238011 0.659960 0.133 Uiso 1 1 calc R U . . .
H94B H 0.368354 1.274184 0.692151 0.133 Uiso 1 1 calc R U . . .
H94C H 0.328449 1.212631 0.640572 0.133 Uiso 1 1 calc R U . . .
C95 C 0.5103(10) 1.2255(8) 0.7810(6) 0.100(3) Uani 1 1 d . U . . .
H95A H 0.537088 1.244814 0.753738 0.150 Uiso 1 1 calc R U . . .
H95B H 0.549176 1.203611 0.805442 0.150 Uiso 1 1 calc R U . . .
H95C H 0.493800 1.266173 0.801172 0.150 Uiso 1 1 calc R U . . .
C96 C 0.4598(10) 1.0737(9) 0.8232(6) 0.094(3) Uani 1 1 d . U . . .
H96A H 0.451575 1.019324 0.818802 0.140 Uiso 1 1 calc R U . . .
H96B H 0.438318 1.091547 0.853533 0.140 Uiso 1 1 calc R U . . .
H96C H 0.519070 1.094801 0.829843 0.140 Uiso 1 1 calc R U . . .
C97 C 0.2907(9) 0.9855(8) 0.7434(6) 0.085(3) Uani 1 1 d . U . . .
H97A H 0.256462 0.960238 0.708561 0.128 Uiso 1 1 calc R U . . .
H97B H 0.255130 0.993258 0.768127 0.128 Uiso 1 1 calc R U . . .
H97C H 0.329870 0.954840 0.757760 0.128 Uiso 1 1 calc R U . . .
C98 C 0.2432(8) 1.0801(8) 0.6502(6) 0.088(3) Uani 1 1 d . U . . .
H98A H 0.260526 1.079821 0.616347 0.131 Uiso 1 1 calc R U . . .
H98B H 0.207446 1.116569 0.652640 0.131 Uiso 1 1 calc R U . . .
H98C H 0.212525 1.030658 0.651786 0.131 Uiso 1 1 calc R U . . .

loop_
_atom_site_aniso_label
_atom_site_aniso_U_11
_atom_site_aniso_U_22
_atom_site_aniso_U_33
_atom_site_aniso_U_23
_atom_site_aniso_U_13
_atom_site_aniso_U_12
Rh1 0.0405(4) 0.0303(3) 0.0909(6) -0.0017(3) 0.0235(4) 0.0029(3)
Rh2 0.1039(8) 0.0988(8) 0.0647(6) 0.0319(6) 0.0012(6) -0.0269(6)
Rh3 0.0551(4) 0.0351(3) 0.0549(4) 0.0035(3) 0.0203(3) 0.0028(3)
Rh4 0.1141(9) 0.0892(8) 0.0563(6) 0.0041(5) 0.0091(6) -0.0025(6)
Cl1 0.181(5) 0.061(2) 0.131(4) 0.025(2) 0.031(3) 0.004(2)
Cl2 0.127(3) 0.075(2) 0.119(3) 0.042(2) 0.043(3) 0.010(2)
Cl3 0.0439(12) 0.0692(15) 0.0480(13) 0.0168(11) 0.0118(10) 0.0153(10)
Cl4 0.074(2) 0.157(4) 0.0573(18) 0.019(2) -0.0096(15) 0.034(2)
S1S 0.228(7) 0.314(11) 0.180(7) 0.077(7) -0.063(6) -0.010(7)
S2S 0.098(3) 0.137(4) 0.142(4) 0.045(3) 0.004(3) 0.040(3)
S3S 0.251(11) 0.473(19) 0.442(17) 0.114(14) 0.126(10) 0.025(13)
S4S 0.238(7) 0.182(6) 0.270(7) -0.013(5) 0.020(6) 0.041(5)
F1S 0.274(9) 0.321(12) 0.226(9) 0.044(8) -0.052(9) 0.001(8)
F2S 0.261(9) 0.326(12) 0.229(10) 0.071(8) -0.044(9) 0.026(8)
F3S 0.266(10) 0.324(12) 0.222(9) 0.083(8) -0.040(8) -0.003(9)
F4S 0.185(7) 0.183(7) 0.157(6) 0.030(6) 0.021(6) 0.036(6)
F5S 0.167(6) 0.176(7) 0.181(7) 0.010(6) 0.001(6) 0.028(6)
F6S 0.159(6) 0.182(7) 0.166(7) 0.019(6) 0.035(6) 0.054(6)
F7S 0.274(12) 0.48(2) 0.452(18) 0.111(15) 0.108(11) 0.034(14)
F8S 0.268(13) 0.48(2) 0.449(17) 0.120(15) 0.111(11) 0.023(14)
F9S 0.284(12) 0.48(2) 0.456(17) 0.109(15) 0.104(11) 0.020(14)
F10S 0.240(7) 0.199(8) 0.285(9) -0.014(7) 0.025(8) 0.015(7)
F11S 0.249(8) 0.178(8) 0.274(8) -0.017(7) 0.013(8) 0.028(7)
F12S 0.201(6) 0.155(5) 0.201(6) -0.010(5) 0.009(5) 0.011(5)
O1 0.109(3) 0.078(3) 0.072(3) 0.021(3) 0.009(3) -0.019(3)
O2 0.106(3) 0.083(3) 0.073(3) 0.023(3) 0.010(3) -0.013(3)
O1S 0.248(9) 0.310(12) 0.209(10) 0.083(8) -0.036(9) 0.005(8)
O3 0.108(4) 0.076(4) 0.070(4) 0.009(3) 0.005(3) -0.008(3)
O2S 0.245(10) 0.315(12) 0.194(9) 0.081(8) -0.055(9) 0.012(9)
O4 0.106(4) 0.070(3) 0.063(3) 0.016(3) 0.012(3) -0.008(3)
O3S 0.259(10) 0.309(12) 0.193(9) 0.076(8) -0.047(9) 0.000(9)
O5 0.035(2) 0.037(2) 0.059(3) 0.004(2) 0.012(2) 0.009(2)
O4S 0.149(6) 0.160(7) 0.171(7) 0.026(6) -0.002(6) 0.023(6)
O6 0.038(2) 0.053(3) 0.062(3) -0.004(3) 0.003(2) 0.013(2)
O5S 0.140(6) 0.164(7) 0.174(7) 0.031(6) -0.017(6) 0.060(5)
O7 0.046(2) 0.039(2) 0.056(2) 0.007(2) 0.014(2) 0.013(2)
O6S 0.136(6) 0.149(7) 0.158(7) 0.048(6) 0.015(6) 0.050(6)
O8 0.058(2) 0.052(3) 0.052(3) 0.005(2) 0.012(2) 0.010(2)
O7S 0.261(13) 0.47(2) 0.445(18) 0.116(15) 0.120(12) 0.017(14)
O8S 0.266(12) 0.47(2) 0.450(17) 0.112(15) 0.121(12) 0.023(15)
O9S 0.258(12) 0.48(2) 0.454(18) 0.111(15) 0.124(12) 0.025(14)
O10S 0.235(8) 0.186(8) 0.281(9) -0.013(7) 0.022(8) 0.040(7)
O11S 0.236(8) 0.195(8) 0.275(9) -0.029(7) 0.025(8) 0.017(7)
O12S 0.241(8) 0.186(7) 0.257(8) -0.025(7) 0.011(8) 0.027(7)
N1 0.052(4) 0.030(3) 0.062(5) 0.006(3) 0.005(3) 0.009(3)
N2 0.102(6) 0.077(6) 0.070(5) 0.023(4) 0.006(4) -0.009(5)
N3 0.069(5) 0.029(3) 0.054(4) 0.006(3) 0.009(4) 0.003(3)
N4 0.150(11) 0.069(6) 0.068(4) 0.013(4) 0.007(5) 0.003(6)
C1 0.104(4) 0.074(3) 0.066(4) 0.018(3) 0.008(3) -0.012(3)
C2 0.104(4) 0.071(3) 0.065(4) 0.019(3) 0.008(3) -0.011(3)
C1S 0.244(8) 0.318(12) 0.197(9) 0.075(8) -0.058(8) 0.000(8)
C3 0.104(4) 0.071(3) 0.063(4) 0.017(3) 0.007(3) -0.011(3)
C2S 0.143(6) 0.158(7) 0.155(6) 0.030(5) 0.002(6) 0.039(5)
C4 0.105(4) 0.074(3) 0.065(4) 0.015(3) 0.007(3) -0.011(3)
C3S 0.261(12) 0.47(2) 0.448(17) 0.115(15) 0.116(11) 0.022(14)
C5 0.105(4) 0.071(3) 0.066(4) 0.018(3) 0.005(3) -0.012(3)
C4S 0.229(8) 0.185(8) 0.263(8) -0.016(6) 0.015(8) 0.037(6)
C6 0.104(4) 0.071(3) 0.064(3) 0.020(3) 0.006(3) -0.016(3)
C7 0.043(3) 0.033(3) 0.047(3) 0.005(2) 0.012(2) 0.011(2)
C8 0.041(3) 0.037(3) 0.050(3) 0.006(3) 0.011(2) 0.012(2)
C9 0.038(3) 0.033(3) 0.052(3) 0.002(3) 0.012(2) 0.011(2)
C10 0.040(3) 0.039(3) 0.053(3) -0.001(3) 0.008(3) 0.011(3)
C11 0.044(3) 0.044(3) 0.053(3) 0.004(3) 0.008(2) 0.012(3)
C12 0.047(3) 0.038(3) 0.049(3) 0.002(3) 0.010(2) 0.011(3)
C13 0.094(4) 0.070(3) 0.077(4) 0.016(3) 0.006(3) 0.004(3)
C14 0.086(4) 0.059(3) 0.075(4) 0.012(3) 0.009(3) 0.006(3)
C15 0.081(3) 0.053(3) 0.072(3) 0.013(3) 0.012(3) 0.006(3)
C16 0.087(4) 0.060(3) 0.074(4) 0.009(3) 0.007(3) 0.007(3)
C17 0.094(4) 0.066(3) 0.072(4) 0.013(3) 0.005(3) -0.002(3)
C18 0.080(3) 0.050(3) 0.073(3) 0.010(3) 0.011(3) 0.007(3)
C19 0.073(3) 0.049(3) 0.070(3) 0.013(3) 0.011(3) 0.011(3)
C20 0.076(3) 0.042(3) 0.071(3) 0.005(3) 0.012(3) 0.010(3)
C21 0.074(3) 0.039(3) 0.070(3) 0.008(2) 0.013(3) 0.010(3)
C22 0.075(3) 0.043(3) 0.071(3) 0.007(3) 0.013(3) 0.014(3)
C23 0.079(3) 0.049(3) 0.072(3) 0.006(3) 0.014(3) 0.009(3)
C24 0.075(3) 0.037(2) 0.070(3) 0.007(2) 0.014(2) 0.011(2)
C25 0.077(3) 0.038(2) 0.073(3) 0.006(2) 0.011(2) 0.011(2)
C26 0.071(3) 0.036(2) 0.074(3) 0.007(3) 0.007(3) 0.011(2)
C27 0.070(3) 0.036(3) 0.076(3) 0.004(3) 0.012(3) 0.012(2)
C28 0.059(3) 0.031(3) 0.075(3) 0.003(3) 0.008(3) 0.012(2)
C29 0.061(3) 0.033(3) 0.077(3) 0.004(3) 0.008(3) 0.013(3)
C30 0.062(3) 0.036(3) 0.078(3) 0.002(3) 0.007(3) 0.014(3)
C31 0.072(3) 0.037(3) 0.078(3) 0.002(3) 0.008(3) 0.011(2)
C32 0.055(3) 0.029(3) 0.073(3) 0.000(3) 0.009(3) 0.010(2)
C33 0.054(3) 0.029(3) 0.075(4) 0.001(3) 0.007(3) 0.013(3)
C34 0.052(3) 0.033(3) 0.087(4) 0.002(3) 0.010(3) 0.009(3)
C35 0.055(4) 0.030(3) 0.075(4) 0.001(3) 0.003(3) 0.011(3)
C36 0.052(3) 0.031(3) 0.073(4) 0.003(3) 0.006(3) 0.009(3)
C37 0.084(3) 0.040(3) 0.075(3) 0.008(3) 0.011(3) 0.011(3)
C38 0.087(3) 0.046(3) 0.075(3) 0.007(3) 0.010(3) 0.010(3)
C39 0.098(4) 0.054(3) 0.079(3) 0.008(3) 0.007(3) 0.008(3)
C40 0.103(4) 0.056(3) 0.080(3) 0.008(3) 0.006(3) 0.010(3)
C41 0.101(4) 0.054(3) 0.079(3) 0.010(3) 0.007(3) 0.011(3)
C42 0.087(3) 0.046(3) 0.078(3) 0.008(3) 0.009(3) 0.011(3)
C43 0.106(4) 0.058(3) 0.079(3) 0.007(3) 0.007(3) 0.009(3)
C44 0.115(4) 0.061(4) 0.081(4) 0.009(3) 0.001(4) 0.009(4)
C45 0.120(4) 0.070(4) 0.082(4) 0.007(4) 0.001(4) 0.010(4)
C46 0.116(5) 0.067(4) 0.078(4) 0.010(4) 0.006(4) 0.006(4)
C47 0.113(4) 0.063(4) 0.083(4) 0.008(3) 0.001(4) 0.011(4)
C48 0.075(3) 0.036(2) 0.068(3) 0.007(2) 0.015(3) 0.008(3)
C49 0.077(3) 0.037(3) 0.066(3) 0.006(2) 0.013(3) 0.008(3)
C50 0.075(3) 0.035(3) 0.064(3) 0.008(3) 0.017(3) 0.005(3)
C51 0.073(3) 0.035(3) 0.059(3) 0.009(2) 0.015(3) 0.006(3)
C52 0.078(3) 0.036(3) 0.063(3) 0.007(3) 0.019(3) 0.007(3)
C53 0.077(3) 0.036(3) 0.068(3) 0.010(3) 0.014(3) 0.009(3)
C54 0.073(3) 0.032(3) 0.060(3) 0.009(2) 0.018(3) 0.005(3)
C55 0.078(4) 0.033(3) 0.055(3) 0.005(3) 0.013(3) 0.006(3)
C56 0.068(3) 0.035(3) 0.054(3) 0.010(3) 0.010(3) 0.006(3)
C57 0.075(4) 0.034(3) 0.058(3) 0.011(3) 0.015(3) 0.006(3)
C58 0.073(3) 0.043(3) 0.056(3) 0.011(3) 0.018(3) 0.006(3)
C59 0.110(4) 0.100(4) 0.089(4) 0.029(4) 0.005(4) -0.014(4)
C60 0.109(4) 0.097(4) 0.088(4) 0.025(3) 0.009(3) -0.010(4)
C61 0.106(4) 0.093(4) 0.085(4) 0.029(4) 0.012(4) -0.018(4)
C62 0.109(4) 0.094(4) 0.085(4) 0.025(4) 0.009(4) -0.021(4)
C63 0.110(4) 0.099(4) 0.084(4) 0.022(3) 0.010(4) -0.021(4)
C64 0.129(6) 0.114(6) 0.103(6) 0.038(5) 0.003(6) -0.010(6)
C65 0.124(6) 0.100(6) 0.109(6) 0.023(5) 0.005(6) -0.002(5)
C66 0.099(6) 0.091(6) 0.078(5) 0.027(5) 0.013(5) -0.005(5)
C67 0.122(7) 0.101(5) 0.097(6) 0.017(5) 0.018(6) -0.020(5)
C68 0.147(8) 0.126(7) 0.092(5) 0.010(6) 0.007(6) -0.029(7)
C69 0.052(4) 0.047(3) 0.152(5) 0.016(4) 0.045(4) -0.001(3)
C70 0.057(4) 0.049(4) 0.159(5) 0.014(4) 0.042(4) -0.002(3)
C71 0.064(4) 0.045(4) 0.161(6) 0.006(4) 0.040(4) -0.002(3)
C72 0.063(4) 0.043(3) 0.163(6) 0.017(4) 0.043(4) 0.002(3)
C73 0.063(4) 0.054(4) 0.153(5) 0.022(4) 0.052(4) 0.003(3)
C74 0.062(5) 0.069(5) 0.155(7) 0.013(5) 0.055(5) 0.011(4)
C75 0.062(5) 0.080(6) 0.174(7) 0.007(6) 0.018(5) 0.006(5)
C76 0.092(6) 0.070(6) 0.177(7) -0.023(6) 0.029(6) 0.002(5)
C77 0.079(6) 0.050(5) 0.183(8) 0.025(5) 0.040(6) 0.010(4)
C78 0.084(6) 0.079(6) 0.151(6) 0.031(5) 0.049(5) -0.002(5)
C79 0.132(5) 0.115(5) 0.080(4) 0.005(4) 0.015(4) 0.009(4)
C80 0.136(5) 0.117(5) 0.083(5) 0.004(4) 0.019(4) 0.010(4)
C81 0.136(6) 0.119(5) 0.077(4) 0.002(4) 0.014(5) 0.007(5)
C82 0.134(5) 0.118(5) 0.076(4) 0.010(4) 0.017(4) 0.007(5)
C83 0.133(5) 0.111(5) 0.078(4) 0.011(4) 0.020(4) 0.005(4)
C84 0.132(6) 0.128(7) 0.100(7) 0.002(6) 0.014(6) 0.003(6)
C85 0.145(7) 0.119(6) 0.091(7) -0.003(6) 0.017(6) 0.016(6)
C86 0.152(8) 0.126(7) 0.089(7) -0.009(6) 0.012(7) 0.001(7)
C87 0.147(7) 0.132(7) 0.083(6) 0.017(6) 0.003(6) 0.008(6)
C88 0.144(8) 0.118(6) 0.088(7) 0.017(6) 0.019(6) -0.007(6)
C89 0.078(4) 0.061(3) 0.074(4) 0.007(3) 0.034(3) 0.019(3)
C90 0.078(4) 0.062(3) 0.075(4) -0.007(3) 0.026(3) 0.015(3)
C91 0.081(4) 0.069(4) 0.069(3) 0.003(3) 0.027(3) 0.021(3)
C92 0.074(4) 0.063(4) 0.075(4) 0.008(3) 0.034(3) 0.013(3)
C93 0.069(3) 0.064(4) 0.077(4) 0.010(3) 0.030(3) 0.020(3)
C94 0.106(6) 0.067(5) 0.100(6) 0.017(5) 0.033(5) 0.024(5)
C95 0.106(6) 0.083(5) 0.095(6) -0.021(5) 0.018(5) 0.004(5)
C96 0.104(6) 0.099(6) 0.074(5) 0.005(5) 0.022(5) 0.014(5)
C97 0.086(5) 0.082(5) 0.094(6) 0.022(5) 0.038(5) 0.006(5)
C98 0.075(5) 0.095(6) 0.093(6) 0.004(5) 0.021(5) 0.023(5)

loop_
_atom_type_symbol
_atom_type_description
_atom_type_scat_dispersion_real
_atom_type_scat_dispersion_imag
_atom_type_scat_source
C C 0.0137 0.0067 'International Tables Vol C Tables 4.2.6.8 and 6.1.1.4'
H H 0.0000 0.0000 'International Tables Vol C Tables 4.2.6.8 and 6.1.1.4'
F F 0.0583 0.0400 'International Tables Vol C Tables 4.2.6.8 and 6.1.1.4'
N N 0.0241 0.0134 'International Tables Vol C Tables 4.2.6.8 and 6.1.1.4'
O O 0.0389 0.0241 'International Tables Vol C Tables 4.2.6.8 and 6.1.1.4'
Rh Rh -0.0161 2.8414 'International Tables Vol C Tables 4.2.6.8 and 6.1.1.4'
Cl Cl 0.3281 0.5435 'International Tables Vol C Tables 4.2.6.8 and 6.1.1.4'
S S 0.2925 0.4295 'International Tables Vol C Tables 4.2.6.8 and 6.1.1.4'

loop_
_geom_angle_atom_site_label_1
_geom_angle_atom_site_label_2
_geom_angle_atom_site_label_3
_geom_angle
_geom_angle_site_symmetry_1
_geom_angle_site_symmetry_3
_geom_angle_publ_flag
C69 Rh1 C73 38.5(5) . . ?
C69 Rh1 N1 97.0(4) . . ?
C73 Rh1 N1 107.5(5) . . ?
C69 Rh1 O5 147.1(5) . 2_666 ?
C73 Rh1 O5 109.4(4) . 2_666 ?
N1 Rh1 O5 85.6(3) . 2_666 ?
C69 Rh1 O6 136.3(5) . 2_666 ?
C73 Rh1 O6 164.8(5) . 2_666 ?
N1 Rh1 O6 86.6(3) . 2_666 ?
O5 Rh1 O6 76.6(2) 2_666 2_666 ?
C69 Rh1 C70 38.9(6) . . ?
C73 Rh1 C70 66.6(6) . . ?
N1 Rh1 C70 118.4(4) . . ?
O5 Rh1 C70 156.0(4) 2_666 . ?
O6 Rh1 C70 102.1(5) 2_666 . ?
C69 Rh1 C71 64.2(5) . . ?
C73 Rh1 C71 66.0(6) . . ?
N1 Rh1 C71 157.6(4) . . ?
O5 Rh1 C71 116.8(4) 2_666 . ?
O6 Rh1 C71 98.9(5) 2_666 . ?
C70 Rh1 C71 39.3(5) . . ?
C69 Rh1 C72 64.6(5) . . ?
C73 Rh1 C72 41.1(5) . . ?
N1 Rh1 C72 147.1(5) . . ?
O5 Rh1 C72 96.1(4) 2_666 . ?
O6 Rh1 C72 125.9(5) 2_666 . ?
C70 Rh1 C72 64.9(5) . . ?
C71 Rh1 C72 37.0(6) . . ?
C59 Rh2 C60 41.0(6) . . ?
C59 Rh2 O1 133.4(6) . . ?
C60 Rh2 O1 163.1(5) . . ?
C59 Rh2 C63 36.6(6) . . ?
C60 Rh2 C63 67.1(7) . . ?
O1 Rh2 C63 100.9(6) . . ?
C59 Rh2 N2 142.0(7) . . ?
C60 Rh2 N2 104.2(6) . . ?
O1 Rh2 N2 84.4(4) . . ?
C63 Rh2 N2 164.1(5) . . ?
C59 Rh2 C62 63.2(7) . . ?
C60 Rh2 C62 67.2(7) . . ?
O1 Rh2 C62 95.9(6) . . ?
C63 Rh2 C62 38.8(6) . . ?
N2 Rh2 C62 126.2(5) . . ?
C59 Rh2 O2 99.6(5) . . ?
C60 Rh2 O2 119.0(5) . . ?
O1 Rh2 O2 75.8(4) . . ?
C63 Rh2 O2 111.1(5) . . ?
N2 Rh2 O2 84.7(4) . . ?
C62 Rh2 O2 147.6(5) . . ?
C59 Rh2 C61 64.8(6) . . ?
C60 Rh2 C61 39.4(6) . . ?
O1 Rh2 C61 125.8(5) . . ?
C63 Rh2 C61 66.1(6) . . ?
N2 Rh2 C61 98.6(5) . . ?
C62 Rh2 C61 40.2(6) . . ?
O2 Rh2 C61 158.3(6) . . ?
C91 Rh3 C92 38.2(5) . . ?
C91 Rh3 O7 157.1(4) . . ?
C92 Rh3 O7 147.0(4) . . ?
C91 Rh3 N3 118.2(4) . . ?
C92 Rh3 N3 97.8(4) . . ?
O7 Rh3 N3 84.7(3) . . ?
C91 Rh3 O8 102.1(4) . . ?
C92 Rh3 O8 135.9(4) . . ?
O7 Rh3 O8 77.0(3) . . ?
N3 Rh3 O8 86.1(3) . . ?
C91 Rh3 C93 64.9(5) . . ?
C92 Rh3 C93 37.7(5) . . ?
O7 Rh3 C93 110.4(4) . . ?
N3 Rh3 C93 109.3(4) . . ?
O8 Rh3 C93 163.1(4) . . ?
C91 Rh3 C89 64.3(5) . . ?
C92 Rh3 C89 63.6(5) . . ?
O7 Rh3 C89 97.3(4) . . ?
N3 Rh3 C89 147.5(4) . . ?
O8 Rh3 C89 126.2(4) . . ?
C93 Rh3 C89 39.6(4) . . ?
C91 Rh3 C90 38.5(5) . . ?
C92 Rh3 C90 63.5(5) . . ?
O7 Rh3 C90 118.6(4) . . ?
N3 Rh3 C90 156.7(4) . . ?
O8 Rh3 C90 97.9(4) . . ?
C93 Rh3 C90 65.2(5) . . ?
C89 Rh3 C90 38.1(5) . . ?
N4 Rh4 C83 105.1(6) . . ?
N4 Rh4 O4 85.9(5) . 2_666 ?
C83 Rh4 O4 111.4(6) . 2_666 ?
N4 Rh4 C80 116.2(7) . . ?
C83 Rh4 C80 66.4(7) . . ?
O4 Rh4 C80 157.8(6) 2_666 . ?
N4 Rh4 O3 86.3(4) . 2_666 ?
C83 Rh4 O3 166.6(6) . 2_666 ?
O4 Rh4 O3 75.9(4) 2_666 2_666 ?
C80 Rh4 O3 102.4(6) . 2_666 ?
N4 Rh4 C82 144.9(6) . . ?
C83 Rh4 C82 41.0(6) . . ?
O4 Rh4 C82 98.0(6) 2_666 . ?
C80 Rh4 C82 65.3(8) . . ?
O3 Rh4 C82 128.6(6) 2_666 . ?
N4 Rh4 C81 156.2(7) . . ?
C83 Rh4 C81 67.7(7) . . ?
O4 Rh4 C81 117.9(6) 2_666 . ?
C80 Rh4 C81 40.0(7) . . ?
O3 Rh4 C81 99.0(6) 2_666 . ?
C82 Rh4 C81 38.5(7) . . ?
N4 Rh4 C79 94.9(6) . . ?
C83 Rh4 C79 38.2(7) . . ?
O4 Rh4 C79 148.6(6) 2_666 . ?
C80 Rh4 C79 38.3(6) . . ?
O3 Rh4 C79 135.5(6) 2_666 . ?
C82 Rh4 C79 64.2(7) . . ?
C81 Rh4 C79 65.0(7) . . ?
O3S S1S O2S 111.7(19) . . ?
O3S S1S O1S 99.6(15) . . ?
O2S S1S O1S 121(2) . . ?
O3S S1S C1S 111.3(18) . . ?
O2S S1S C1S 115.8(14) . . ?
O1S S1S C1S 95.9(16) . . ?
O5S S2S O6S 123.5(10) . . ?
O5S S2S O4S 109.2(10) . . ?
O6S S2S O4S 111.3(10) . . ?
O5S S2S C2S 106.8(12) . . ?
O6S S2S C2S 98.1(12) . . ?
O4S S2S C2S 106.0(13) . . ?
O7S S3S O9S 120(3) . . ?
O7S S3S O8S 118(3) . . ?
O9S S3S O8S 101(2) . . ?
O7S S3S C3S 111.6(18) . . ?
O9S S3S C3S 112(2) . . ?
O8S S3S C3S 88.9(16) . . ?
O10S S4S O11S 118.5(15) . . ?
O10S S4S O12S 114.9(14) . . ?
O11S S4S O12S 126.6(14) . . ?
O10S S4S C4S 97.4(13) . . ?
O11S S4S C4S 88.0(11) . . ?
O12S S4S C4S 84.6(10) . . ?
C6 O1 Rh2 117.3(10) . . ?
C1 O2 Rh2 114.6(9) . . ?
C4 O3 Rh4 115.9(9) . 2_666 ?
C3 O4 Rh4 115.7(10) . 2_666 ?
C9 O5 Rh1 114.4(6) . 2_666 ?
C10 O6 Rh1 115.8(6) . 2_666 ?
C7 O7 Rh3 113.7(6) . . ?
C12 O8 Rh3 115.2(6) . . ?
C34 N1 C35 117.4(8) . . ?
C34 N1 Rh1 122.3(7) . . ?
C35 N1 Rh1 120.3(6) . . ?
C17 N2 C13 117.9(13) . . ?
C17 N2 Rh2 121.5(10) . . ?
C13 N2 Rh2 120.6(10) . . ?
C56 N3 C58 118.5(8) . . ?
C56 N3 Rh3 122.3(6) . . ?
C58 N3 Rh3 119.2(7) . . ?
C46 N4 C45 117.4(13) . . ?
C46 N4 Rh4 122.4(10) . . ?
C45 N4 Rh4 120.1(10) . . ?
O2 C1 C2 123.8(15) . . ?
O2 C1 C6 117.3(12) . . ?
C2 C1 C6 118.7(15) . . ?
C1 C2 C3 121.5(14) . . ?
C1 C2 Cl2 119.7(13) . . ?
C3 C2 Cl2 118.8(10) . . ?
F3S C1S F1S 110(3) . . ?
F3S C1S F2S 105(2) . . ?
F1S C1S F2S 99(2) . . ?
F3S C1S S1S 128(2) . . ?
F1S C1S S1S 110(2) . . ?
F2S C1S S1S 99.3(19) . . ?
O4 C3 C2 125.0(13) . . ?
O4 C3 C4 116.6(15) . . ?
C2 C3 C4 118.2(13) . . ?
F5S C2S F6S 114(2) . . ?
F5S C2S F4S 104(2) . . ?
F6S C2S F4S 89.3(19) . . ?
F5S C2S S2S 113(2) . . ?
F6S C2S S2S 119.5(19) . . ?
F4S C2S S2S 112.6(19) . . ?
O3 C4 C5 123.0(15) . . ?
O3 C4 C3 115.7(13) . . ?
C5 C4 C3 121.3(16) . . ?
F8S C3S F9S 117(2) . . ?
F8S C3S F7S 112(2) . . ?
F9S C3S F7S 102(2) . . ?
F8S C3S S3S 115(2) . . ?
F9S C3S S3S 102.8(19) . . ?
F7S C3S S3S 107(2) . . ?
C6 C5 C4 120.1(14) . . ?
C6 C5 Cl1 120.8(11) . . ?
C4 C5 Cl1 119.1(14) . . ?
F11S C4S F12S 109.7(15) . . ?
F11S C4S F10S 132.2(19) . . ?
F12S C4S F10S 110.5(16) . . ?
F11S C4S S4S 94.6(15) . . ?
F12S C4S S4S 102.6(16) . . ?
F10S C4S S4S 100.8(16) . . ?
O1 C6 C5 125.0(14) . . ?
O1 C6 C1 114.9(15) . . ?
C5 C6 C1 120.0(12) . . ?
O7 C7 C8 122.4(8) . . ?
O7 C7 C12 118.8(8) . . ?
C8 C7 C12 118.8(8) . . ?
C9 C8 C7 119.8(8) . . ?
C9 C8 Cl3 119.9(7) . . ?
C7 C8 Cl3 120.2(7) . . ?
O5 C9 C8 122.8(8) . . ?
O5 C9 C10 117.5(7) . . ?
C8 C9 C10 119.6(8) . . ?
O6 C10 C11 125.2(9) . . ?
O6 C10 C9 115.4(8) . . ?
C11 C10 C9 119.4(8) . . ?
C12 C11 C10 121.5(9) . . ?
C12 C11 Cl4 119.3(8) . . ?
C10 C11 Cl4 119.2(7) . . ?
O8 C12 C11 124.3(9) . . ?
O8 C12 C7 115.2(8) . . ?
C11 C12 C7 120.6(9) . . ?
N2 C13 C14 122.2(13) . . ?
N2 C13 H13 118.9 . . ?
C14 C13 H13 118.9 . . ?
C15 C14 C13 118.9(12) . . ?
C15 C14 H14 120.5 . . ?
C13 C14 H14 120.5 . . ?
C16 C15 C14 117.9(12) . . ?
C16 C15 C18 121.3(12) . . ?
C14 C15 C18 120.9(11) . . ?
C15 C16 C17 119.7(13) . . ?
C15 C16 H16 120.2 . . ?
C17 C16 H16 120.2 . . ?
N2 C17 C16 123.3(13) . . ?
N2 C17 H17 118.3 . . ?
C16 C17 H17 118.3 . . ?
C19 C18 C23 118.0(12) . . ?
C19 C18 C15 120.9(12) . . ?
C23 C18 C15 121.1(11) . . ?
C20 C19 C18 120.5(12) . . ?
C20 C19 H19 119.8 . . ?
C18 C19 H19 119.8 . . ?
C19 C20 C21 122.7(12) . . ?
C19 C20 H20 118.6 . . ?
C21 C20 H20 118.6 . . ?
C22 C21 C20 115.2(11) . . ?
C22 C21 C24 123.7(11) . . ?
C20 C21 C24 121.0(11) . . ?
C23 C22 C21 123.2(12) . . ?
C23 C22 H22 118.4 . . ?
C21 C22 H22 118.4 . . ?
C22 C23 C18 120.0(12) . . ?
C22 C23 H23 120.0 . . ?
C18 C23 H23 120.0 . . ?
C25 C24 C48 124.9(11) . . ?
C25 C24 C21 121.3(10) . . ?
C48 C24 C21 113.6(9) . . ?
C24 C25 C37 121.9(9) . . ?
C24 C25 C26 123.9(11) . . ?
C37 C25 C26 114.2(9) . . ?
C27 C26 C31 118.3(9) . . ?
C27 C26 C25 120.9(10) . . ?
C31 C26 C25 120.7(10) . . ?
C26 C27 C29 121.2(10) . . ?
C26 C27 H27 119.4 . . ?
C29 C27 H27 119.4 . . ?
C29 C28 C30 119.0(9) . . ?
C29 C28 C32 121.2(9) . . ?
C30 C28 C32 119.8(9) . . ?
C28 C29 C27 120.7(10) . . ?
C28 C29 H29 119.6 . . ?
C27 C29 H29 119.6 . . ?
C28 C30 C31 120.3(10) . . ?
C28 C30 H30 119.8 . . ?
C31 C30 H30 119.8 . . ?
C30 C31 C26 120.3(11) . . ?
C30 C31 H31 119.9 . . ?
C26 C31 H31 119.9 . . ?
C36 C32 C33 116.4(9) . . ?
C36 C32 C28 122.5(9) . . ?
C33 C32 C28 121.0(9) . . ?
C34 C33 C32 119.6(9) . . ?
C34 C33 H33 120.2 . . ?
C32 C33 H33 120.2 . . ?
N1 C34 C33 123.2(10) . . ?
N1 C34 H34 118.4 . . ?
C33 C34 H34 118.4 . . ?
N1 C35 C36 122.8(9) . . ?
N1 C35 H35 118.6 . . ?
C36 C35 H35 118.6 . . ?
C32 C36 C35 120.5(10) . . ?
C32 C36 H36 119.7 . . ?
C35 C36 H36 119.7 . . ?
C38 C37 C42 116.8(12) . . ?
C38 C37 C25 124.4(11) . . ?
C42 C37 C25 118.3(11) . . ?
C39 C38 C37 121.9(12) . . ?
C39 C38 H38 119.1 . . ?
C37 C38 H38 119.1 . . ?
C38 C39 C40 120.7(13) . . ?
C38 C39 H39 119.7 . . ?
C40 C39 H39 119.7 . . ?
C41 C40 C39 116.6(13) . . ?
C41 C40 C43 122.4(13) . . ?
C39 C40 C43 120.9(12) . . ?
C42 C41 C40 122.6(13) . . ?
C42 C41 H41 118.7 . . ?
C40 C41 H41 118.7 . . ?
C41 C42 C37 121.4(12) . . ?
C41 C42 H42 119.3 . . ?
C37 C42 H42 119.3 . . ?
C44 C43 C47 114.9(13) . . ?
C44 C43 C40 120.7(13) . . ?
C47 C43 C40 124.3(12) . . ?
C43 C44 C45 120.5(14) . . ?
C43 C44 H44 119.7 . . ?
C45 C44 H44 119.7 . . ?
N4 C45 C44 121.2(14) . . ?
N4 C45 H45 119.4 . . ?
C44 C45 H45 119.4 . . ?
C47 C46 N4 123.1(14) . . ?
C47 C46 H46 118.5 . . ?
N4 C46 H46 118.5 . . ?
C46 C47 C43 122.7(14) . . ?
C46 C47 H47 118.7 . . ?
C43 C47 H47 118.7 . . ?
C49 C48 C53 117.0(9) . . ?
C49 C48 C24 122.1(11) . . ?
C53 C48 C24 120.9(10) . . ?
C50 C49 C48 119.7(11) . . ?
C50 C49 H49 120.2 . . ?
C48 C49 H49 120.2 . . ?
C51 C50 C49 123.0(10) . . ?
C51 C50 H50 118.5 . . ?
C49 C50 H50 118.5 . . ?
C50 C51 C52 117.9(9) . . ?
C50 C51 C54 122.6(9) . . ?
C52 C51 C54 119.5(10) . . ?
C53 C52 C51 120.5(11) . . ?
C53 C52 H52 119.8 . . ?
C51 C52 H52 119.8 . . ?
C52 C53 C48 122.0(10) . . ?
C52 C53 H53 119.0 . . ?
C48 C53 H53 119.0 . . ?
C57 C54 C55 116.1(9) . . ?
C57 C54 C51 122.6(9) . . ?
C55 C54 C51 121.3(10) . . ?
C56 C55 C54 121.4(10) . . ?
C56 C55 H55 119.3 . . ?
C54 C55 H55 119.3 . . ?
N3 C56 C55 122.4(9) . . ?
N3 C56 H56 118.8 . . ?
C55 C56 H56 118.8 . . ?
C54 C57 C58 121.4(10) . . ?
C54 C57 H57 119.3 . . ?
C58 C57 H57 119.3 . . ?
N3 C58 C57 120.2(10) . . ?
N3 C58 H58 119.9 . . ?
C57 C58 H58 119.9 . . ?
C63 C59 C60 113.2(16) . . ?
C63 C59 C64 126.8(17) . . ?
C60 C59 C64 119.9(18) . . ?
C63 C59 Rh2 72.5(11) . . ?
C60 C59 Rh2 70.0(10) . . ?
C64 C59 Rh2 123.1(11) . . ?
C65 C60 C61 121.8(16) . . ?
C65 C60 C59 134.3(18) . . ?
C61 C60 C59 102.9(16) . . ?
C65 C60 Rh2 130.9(13) . . ?
C61 C60 Rh2 71.6(11) . . ?
C59 C60 Rh2 69.0(11) . . ?
C60 C61 C66 128.0(17) . . ?
C60 C61 C62 107.9(14) . . ?
C66 C61 C62 124.0(15) . . ?
C60 C61 Rh2 69.0(9) . . ?
C66 C61 Rh2 128.2(11) . . ?
C62 C61 Rh2 69.4(9) . . ?
C63 C62 C61 107.4(16) . . ?
C63 C62 C67 129.2(17) . . ?
C61 C62 C67 122.9(14) . . ?
C63 C62 Rh2 70.0(8) . . ?
C61 C62 Rh2 70.3(8) . . ?
C67 C62 Rh2 119.7(12) . . ?
C59 C63 C62 108.4(17) . . ?
C59 C63 C68 128.5(16) . . ?
C62 C63 C68 123.0(17) . . ?
C59 C63 Rh2 70.9(10) . . ?
C62 C63 Rh2 71.3(9) . . ?
C68 C63 Rh2 126.5(12) . . ?
C59 C64 H64A 109.5 . . ?
C59 C64 H64B 109.5 . . ?
H64A C64 H64B 109.5 . . ?
C59 C64 H64C 109.5 . . ?
H64A C64 H64C 109.5 . . ?
H64B C64 H64C 109.5 . . ?
C60 C65 H65A 120.0 . . ?
C60 C65 H65B 120.0 . . ?
H65A C65 H65B 120.0 . . ?
C61 C66 H66A 109.5 . . ?
C61 C66 H66B 109.5 . . ?
H66A C66 H66B 109.5 . . ?
C61 C66 H66C 109.5 . . ?
H66A C66 H66C 109.5 . . ?
H66B C66 H66C 109.5 . . ?
C62 C67 H67A 109.5 . . ?
C62 C67 H67B 109.5 . . ?
H67A C67 H67B 109.5 . . ?
C62 C67 H67C 109.5 . . ?
H67A C67 H67C 109.5 . . ?
H67B C67 H67C 109.5 . . ?
C63 C68 H68A 109.5 . . ?
C63 C68 H68B 109.5 . . ?
H68A C68 H68B 109.5 . . ?
C63 C68 H68C 109.5 . . ?
H68A C68 H68C 109.5 . . ?
H68B C68 H68C 109.5 . . ?
C73 C69 C70 112.4(13) . . ?
C73 C69 C74 124.1(16) . . ?
C70 C69 C74 123.5(14) . . ?
C73 C69 Rh1 70.9(7) . . ?
C70 C69 Rh1 71.3(7) . . ?
C74 C69 Rh1 125.9(8) . . ?
C69 C70 C71 104.9(15) . . ?
C69 C70 C75 132.4(13) . . ?
C71 C70 C75 122.7(16) . . ?
C69 C70 Rh1 69.9(7) . . ?
C71 C70 Rh1 70.5(7) . . ?
C75 C70 Rh1 125.4(9) . . ?
C72 C71 C70 110.6(15) . . ?
C72 C71 C76 121.1(14) . . ?
C70 C71 C76 128.3(17) . . ?
C72 C71 Rh1 72.1(8) . . ?
C70 C71 Rh1 70.2(7) . . ?
C76 C71 Rh1 124.9(10) . . ?
C71 C72 C73 108.1(13) . . ?
C71 C72 C77 130.7(15) . . ?
C73 C72 C77 121.0(16) . . ?
C71 C72 Rh1 70.9(8) . . ?
C73 C72 Rh1 68.3(7) . . ?
C77 C72 Rh1 122.5(8) . . ?
C69 C73 C78 129.5(15) . . ?
C69 C73 C72 103.8(15) . . ?
C78 C73 C72 126.5(14) . . ?
C69 C73 Rh1 70.6(8) . . ?
C78 C73 Rh1 125.4(9) . . ?
C72 C73 Rh1 70.6(8) . . ?
C69 C74 H74A 109.5 . . ?
C69 C74 H74B 109.5 . . ?
H74A C74 H74B 109.5 . . ?
C69 C74 H74C 109.5 . . ?
H74A C74 H74C 109.5 . . ?
H74B C74 H74C 109.5 . . ?
C70 C75 H75A 109.5 . . ?
C70 C75 H75B 109.5 . . ?
H75A C75 H75B 109.5 . . ?
C70 C75 H75C 109.5 . . ?
H75A C75 H75C 109.5 . . ?
H75B C75 H75C 109.5 . . ?
C71 C76 H76A 109.5 . . ?
C71 C76 H76B 109.5 . . ?
H76A C76 H76B 109.5 . . ?
C71 C76 H76C 109.5 . . ?
H76A C76 H76C 109.5 . . ?
H76B C76 H76C 109.5 . . ?
C72 C77 H77A 109.5 . . ?
C72 C77 H77B 109.5 . . ?
H77A C77 H77B 109.5 . . ?
C72 C77 H77C 109.5 . . ?
H77A C77 H77C 109.5 . . ?
H77B C77 H77C 109.5 . . ?
C73 C78 H78A 109.5 . . ?
C73 C78 H78B 109.5 . . ?
H78A C78 H78B 109.5 . . ?
C73 C78 H78C 109.5 . . ?
H78A C78 H78C 109.5 . . ?
H78B C78 H78C 109.5 . . ?
C83 C79 C80 112.1(19) . . ?
C83 C79 C84 121.5(18) . . ?
C80 C79 C84 126.4(19) . . ?
C83 C79 Rh4 69.5(12) . . ?
C80 C79 Rh4 69.8(12) . . ?
C84 C79 Rh4 126.5(12) . . ?
C79 C80 C81 107.4(18) . . ?
C79 C80 C85 128(2) . . ?
C81 C80 C85 124.1(18) . . ?
C79 C80 Rh4 71.9(12) . . ?
C81 C80 Rh4 70.6(11) . . ?
C85 C80 Rh4 126.5(13) . . ?
C82 C81 C80 106.2(17) . . ?
C82 C81 C86 127.9(19) . . ?
C80 C81 C86 125.9(19) . . ?
C82 C81 Rh4 70.1(10) . . ?
C80 C81 Rh4 69.4(10) . . ?
C86 C81 Rh4 124.1(13) . . ?
C81 C82 C83 110.0(18) . . ?
C81 C82 C87 127.9(18) . . ?
C83 C82 C87 121.8(18) . . ?
C81 C82 Rh4 71.4(10) . . ?
C83 C82 Rh4 69.1(9) . . ?
C87 C82 Rh4 121.0(13) . . ?
C79 C83 C88 131.9(19) . . ?
C79 C83 C82 103.9(17) . . ?
C88 C83 C82 123.0(18) . . ?
C79 C83 Rh4 72.3(11) . . ?
C88 C83 Rh4 130.6(14) . . ?
C82 C83 Rh4 69.9(10) . . ?
C79 C84 H84A 109.5 . . ?
C79 C84 H84B 109.5 . . ?
H84A C84 H84B 109.5 . . ?
C79 C84 H84C 109.5 . . ?
H84A C84 H84C 109.5 . . ?
H84B C84 H84C 109.5 . . ?
C80 C85 H85A 109.5 . . ?
C80 C85 H85B 109.5 . . ?
H85A C85 H85B 109.5 . . ?
C80 C85 H85C 109.5 . . ?
H85A C85 H85C 109.5 . . ?
H85B C85 H85C 109.5 . . ?
C81 C86 H86A 109.5 . . ?
C81 C86 H86B 109.5 . . ?
H86A C86 H86B 109.5 . . ?
C81 C86 H86C 109.5 . . ?
H86A C86 H86C 109.5 . . ?
H86B C86 H86C 109.5 . . ?
C82 C87 H87A 109.5 . . ?
C82 C87 H87B 109.5 . . ?
H87A C87 H87B 109.5 . . ?
C82 C87 H87C 109.5 . . ?
H87A C87 H87C 109.5 . . ?
H87B C87 H87C 109.5 . . ?
C83 C88 H88A 109.5 . . ?
C83 C88 H88B 109.5 . . ?
H88A C88 H88B 109.5 . . ?
C83 C88 H88C 109.5 . . ?
H88A C88 H88C 109.5 . . ?
H88B C88 H88C 109.5 . . ?
C90 C89 C93 108.2(11) . . ?
C90 C89 C94 128.8(12) . . ?
C93 C89 C94 123.0(13) . . ?
C90 C89 Rh3 71.2(7) . . ?
C93 C89 Rh3 70.0(7) . . ?
C94 C89 Rh3 124.5(9) . . ?
C91 C90 C89 107.0(12) . . ?
C91 C90 C95 126.1(13) . . ?
C89 C90 C95 126.8(13) . . ?
C91 C90 Rh3 67.8(7) . . ?
C89 C90 Rh3 70.7(7) . . ?
C95 C90 Rh3 123.3(9) . . ?
C92 C91 C90 108.8(12) . . ?
C92 C91 C96 127.1(12) . . ?
C90 C91 C96 123.8(12) . . ?
C92 C91 Rh3 73.0(7) . . ?
C90 C91 Rh3 73.8(7) . . ?
C96 C91 Rh3 124.4(9) . . ?
C91 C92 C93 110.5(11) . . ?
C91 C92 C97 124.5(12) . . ?
C93 C92 C97 125.0(12) . . ?
C91 C92 Rh3 68.9(7) . . ?
C93 C92 Rh3 71.6(7) . . ?
C97 C92 Rh3 124.9(9) . . ?
C92 C93 C89 105.2(12) . . ?
C92 C93 C98 128.2(12) . . ?
C89 C93 C98 126.5(12) . . ?
C92 C93 Rh3 70.6(7) . . ?
C89 C93 Rh3 70.4(7) . . ?
C98 C93 Rh3 126.6(9) . . ?
C89 C94 H94A 109.5 . . ?
C89 C94 H94B 109.5 . . ?
H94A C94 H94B 109.5 . . ?
C89 C94 H94C 109.5 . . ?
H94A C94 H94C 109.5 . . ?
H94B C94 H94C 109.5 . . ?
C90 C95 H95A 109.5 . . ?
C90 C95 H95B 109.5 . . ?
H95A C95 H95B 109.5 . . ?
C90 C95 H95C 109.5 . . ?
H95A C95 H95C 109.5 . . ?
H95B C95 H95C 109.5 . . ?
C91 C96 H96A 109.5 . . ?
C91 C96 H96B 109.5 . . ?
H96A C96 H96B 109.5 . . ?
C91 C96 H96C 109.5 . . ?
H96A C96 H96C 109.5 . . ?
H96B C96 H96C 109.5 . . ?
C92 C97 H97A 109.5 . . ?
C92 C97 H97B 109.5 . . ?
H97A C97 H97B 109.5 . . ?
C92 C97 H97C 109.5 . . ?
H97A C97 H97C 109.5 . . ?
H97B C97 H97C 109.5 . . ?
C93 C98 H98A 109.5 . . ?
C93 C98 H98B 109.5 . . ?
H98A C98 H98B 109.5 . . ?
C93 C98 H98C 109.5 . . ?
H98A C98 H98C 109.5 . . ?
H98B C98 H98C 109.5 . . ?

loop_
_geom_bond_atom_site_label_1
_geom_bond_atom_site_label_2
_geom_bond_distance
_geom_bond_site_symmetry_2
_geom_bond_publ_flag
Rh1 C69 2.112(11) . ?
Rh1 C73 2.116(14) . ?
Rh1 N1 2.119(7) . ?
Rh1 O5 2.121(6) 2_666 ?
Rh1 O6 2.124(7) 2_666 ?
Rh1 C70 2.131(13) . ?
Rh1 C71 2.133(12) . ?
Rh1 C72 2.148(12) . ?
Rh2 C59 2.105(17) . ?
Rh2 C60 2.120(19) . ?
Rh2 O1 2.124(11) . ?
Rh2 C63 2.125(16) . ?
Rh2 N2 2.132(11) . ?
Rh2 C62 2.142(14) . ?
Rh2 O2 2.151(9) . ?
Rh2 C61 2.154(15) . ?
Rh3 C91 2.069(12) . ?
Rh3 C92 2.122(11) . ?
Rh3 O7 2.124(6) . ?
Rh3 N3 2.128(8) . ?
Rh3 O8 2.131(7) . ?
Rh3 C93 2.134(12) . ?
Rh3 C89 2.139(12) . ?
Rh3 C90 2.147(12) . ?
Rh4 N4 2.077(12) . ?
Rh4 C83 2.119(18) . ?
Rh4 O4 2.126(10) 2_666 ?
Rh4 C80 2.13(2) . ?
Rh4 O3 2.129(9) 2_666 ?
Rh4 C82 2.129(17) . ?
Rh4 C81 2.145(17) . ?
Rh4 C79 2.16(2) . ?
Cl1 C5 1.717(15) . ?
Cl2 C2 1.736(15) . ?
Cl3 C8 1.706(9) . ?
Cl4 C11 1.727(10) . ?
S1S O3S 1.38(3) . ?
S1S O2S 1.39(2) . ?
S1S O1S 1.47(3) . ?
S1S C1S 1.71(3) . ?
S2S O5S 1.364(13) . ?
S2S O6S 1.380(14) . ?
S2S O4S 1.498(16) . ?
S2S C2S 1.59(3) . ?
S3S O7S 1.46(3) . ?
S3S O9S 1.47(3) . ?
S3S O8S 1.70(4) . ?
S3S C3S 1.83(3) . ?
S4S O10S 1.52(2) . ?
S4S O11S 1.58(2) . ?
S4S O12S 1.67(2) . ?
S4S C4S 1.89(3) . ?
F1S C1S 1.400(10) . ?
F2S C1S 1.403(10) . ?
F3S C1S 1.378(10) . ?
F4S C2S 1.50(3) . ?
F5S C2S 1.35(3) . ?
F6S C2S 1.40(3) . ?
F7S C3S 1.389(10) . ?
F8S C3S 1.377(10) . ?
F9S C3S 1.385(10) . ?
F10S C4S 1.370(10) . ?
F11S C4S 1.357(10) . ?
F12S C4S 1.369(10) . ?
O1 C6 1.233(15) . ?
O2 C1 1.242(18) . ?
O3 C4 1.278(18) . ?
O4 C3 1.274(15) . ?
O5 C9 1.255(10) . ?
O6 C10 1.249(10) . ?
O7 C7 1.264(10) . ?
O8 C12 1.274(11) . ?
N1 C34 1.329(12) . ?
N1 C35 1.330(12) . ?
N2 C17 1.301(17) . ?
N2 C13 1.327(17) . ?
N3 C56 1.329(13) . ?
N3 C58 1.362(12) . ?
N4 C46 1.346(17) . ?
N4 C45 1.357(17) . ?
C1 C2 1.393(18) . ?
C1 C6 1.54(2) . ?
C2 C3 1.39(2) . ?
C3 C4 1.49(2) . ?
C4 C5 1.410(18) . ?
C5 C6 1.35(2) . ?
C7 C8 1.425(13) . ?
C7 C12 1.497(13) . ?
C8 C9 1.405(12) . ?
C9 C10 1.513(13) . ?
C10 C11 1.383(13) . ?
C11 C12 1.381(13) . ?
C13 C14 1.407(17) . ?
C13 H13 0.9500 . ?
C14 C15 1.374(17) . ?
C14 H14 0.9500 . ?
C15 C16 1.355(17) . ?
C15 C18 1.515(17) . ?
C16 C17 1.392(17) . ?
C16 H16 0.9500 . ?
C17 H17 0.9500 . ?
C18 C19 1.388(17) . ?
C18 C23 1.410(17) . ?
C19 C20 1.321(16) . ?
C19 H19 0.9500 . ?
C20 C21 1.425(16) . ?
C20 H20 0.9500 . ?
C21 C22 1.379(16) . ?
C21 C24 1.494(16) . ?
C22 C23 1.334(16) . ?
C22 H22 0.9500 . ?
C23 H23 0.9500 . ?
C24 C25 1.334(14) . ?
C24 C48 1.455(14) . ?
C25 C37 1.477(16) . ?
C25 C26 1.482(11) . ?
C26 C27 1.369(15) . ?
C26 C31 1.398(15) . ?
C27 C29 1.378(13) . ?
C27 H27 0.9500 . ?
C28 C29 1.376(14) . ?
C28 C30 1.379(14) . ?
C28 C32 1.494(12) . ?
C29 H29 0.9500 . ?
C30 C31 1.391(14) . ?
C30 H30 0.9500 . ?
C31 H31 0.9500 . ?
C32 C36 1.362(13) . ?
C32 C33 1.405(14) . ?
C33 C34 1.368(12) . ?
C33 H33 0.9500 . ?
C34 H34 0.9500 . ?
C35 C36 1.378(12) . ?
C35 H35 0.9500 . ?
C36 H36 0.9500 . ?
C37 C38 1.408(16) . ?
C37 C42 1.421(17) . ?
C38 C39 1.359(17) . ?
C38 H38 0.9500 . ?
C39 C40 1.421(18) . ?
C39 H39 0.9500 . ?
C40 C41 1.413(18) . ?
C40 C43 1.465(18) . ?
C41 C42 1.325(17) . ?
C41 H41 0.9500 . ?
C42 H42 0.9500 . ?
C43 C44 1.381(18) . ?
C43 C47 1.410(18) . ?
C44 C45 1.414(19) . ?
C44 H44 0.9500 . ?
C45 H45 0.9500 . ?
C46 C47 1.322(19) . ?
C46 H46 0.9500 . ?
C47 H47 0.9500 . ?
C48 C49 1.394(14) . ?
C48 C53 1.426(16) . ?
C49 C50 1.385(14) . ?
C49 H49 0.9500 . ?
C50 C51 1.381(15) . ?
C50 H50 0.9500 . ?
C51 C52 1.386(14) . ?
C51 C54 1.486(13) . ?
C52 C53 1.370(14) . ?
C52 H52 0.9500 . ?
C53 H53 0.9500 . ?
C54 C57 1.366(15) . ?
C54 C55 1.390(13) . ?
C55 C56 1.343(13) . ?
C55 H55 0.9500 . ?
C56 H56 0.9500 . ?
C57 C58 1.382(14) . ?
C57 H57 0.9500 . ?
C58 H58 0.9500 . ?
C59 C63 1.33(2) . ?
C59 C60 1.48(2) . ?
C59 C64 1.50(2) . ?
C60 C65 1.38(2) . ?
C60 C61 1.44(2) . ?
C61 C66 1.464(19) . ?
C61 C62 1.48(2) . ?
C62 C63 1.42(2) . ?
C62 C67 1.50(2) . ?
C63 C68 1.60(2) . ?
C64 H64A 0.9800 . ?
C64 H64B 0.9800 . ?
C64 H64C 0.9800 . ?
C65 H65A 0.9500 . ?
C65 H65B 0.9500 . ?
C66 H66A 0.9800 . ?
C66 H66B 0.9800 . ?
C66 H66C 0.9800 . ?
C67 H67A 0.9800 . ?
C67 H67B 0.9800 . ?
C67 H67C 0.9800 . ?
C68 H68A 0.9800 . ?
C68 H68B 0.9800 . ?
C68 H68C 0.9800 . ?
C69 C73 1.40(2) . ?
C69 C70 1.41(2) . ?
C69 C74 1.502(17) . ?
C70 C71 1.434(18) . ?
C70 C75 1.56(2) . ?
C71 C72 1.36(2) . ?
C71 C76 1.48(2) . ?
C72 C73 1.50(2) . ?
C72 C77 1.508(18) . ?
C73 C78 1.45(2) . ?
C74 H74A 0.9800 . ?
C74 H74B 0.9800 . ?
C74 H74C 0.9800 . ?
C75 H75A 0.9800 . ?
C75 H75B 0.9800 . ?
C75 H75C 0.9800 . ?
C76 H76A 0.9800 . ?
C76 H76B 0.9800 . ?
C76 H76C 0.9800 . ?
C77 H77A 0.9800 . ?
C77 H77B 0.9800 . ?
C77 H77C 0.9800 . ?
C78 H78A 0.9800 . ?
C78 H78B 0.9800 . ?
C78 H78C 0.9800 . ?
C79 C83 1.40(2) . ?
C79 C80 1.40(2) . ?
C79 C84 1.57(2) . ?
C80 C81 1.46(2) . ?
C80 C85 1.49(2) . ?
C81 C82 1.41(2) . ?
C81 C86 1.49(2) . ?
C82 C83 1.49(2) . ?
C82 C87 1.53(2) . ?
C83 C88 1.47(2) . ?
C84 H84A 0.9800 . ?
C84 H84B 0.9800 . ?
C84 H84C 0.9800 . ?
C85 H85A 0.9800 . ?
C85 H85B 0.9800 . ?
C85 H85C 0.9800 . ?
C86 H86A 0.9800 . ?
C86 H86B 0.9800 . ?
C86 H86C 0.9800 . ?
C87 H87A 0.9800 . ?
C87 H87B 0.9800 . ?
C87 H87C 0.9800 . ?
C88 H88A 0.9800 . ?
C88 H88B 0.9800 . ?
C88 H88C 0.9800 . ?
C89 C90 1.398(18) . ?
C89 C93 1.449(17) . ?
C89 C94 1.501(17) . ?
C90 C91 1.391(17) . ?
C90 C95 1.508(18) . ?
C91 C92 1.371(17) . ?
C91 C96 1.586(18) . ?
C92 C93 1.376(17) . ?
C92 C97 1.546(16) . ?
C93 C98 1.467(18) . ?
C94 H94A 0.9800 . ?
C94 H94B 0.9800 . ?
C94 H94C 0.9800 . ?
C95 H95A 0.9800 . ?
C95 H95B 0.9800 . ?
C95 H95C 0.9800 . ?
C96 H96A 0.9800 . ?
C96 H96B 0.9800 . ?
C96 H96C 0.9800 . ?
C97 H97A 0.9800 . ?
C97 H97B 0.9800 . ?
C97 H97C 0.9800 . ?
C98 H98A 0.9800 . ?
C98 H98B 0.9800 . ?
C98 H98C 0.9800 . ?
